data_7239419
loop_
_publ_author_name
'Luo, Yang-Hui'
'Wu, Dong-En'
'Ge, Shu-Wang'
'Li, Yuan'
'Sun, Bai-Wang'

_publ_section_title
;
 Mixed azide and substituted 1,2,4-triazole co-ligand bridged 1D chain
 cadmium(ii) motif: crystal structure, Hirshfeld surfaces and
 spectroscopic studies
;
_journal_issue 23
_journal_name_full 'RSC Advances'
_journal_page_first 11698
_journal_paper_doi 10.1039/c3ra46125d
_journal_volume 4
_journal_year 2014
_chemical_formula_moiety 'C16 H16 Cd N10, H2 O'
_chemical_formula_sum 'C16 H18 Cd N10 O'
_chemical_formula_weight 478.80
_space_group_IT_number 2
_space_group_name_Hall '-P 1'
_space_group_name_H-M_alt 'P -1'
_symmetry_cell_setting triclinic
_symmetry_space_group_name_Hall '-P 1'
_symmetry_space_group_name_H-M 'P -1'
_atom_sites_solution_hydrogens geom
_atom_sites_solution_primary direct
_atom_sites_solution_secondary difmap
_audit_creation_method SHELXL-97
_cell_angle_alpha 101.31(3)
_cell_angle_beta 103.97(3)
_cell_angle_gamma 96.41(3)
_cell_formula_units_Z 2
_cell_length_a 6.8829(14)
_cell_length_b 10.916(2)
_cell_length_c 13.941(3)
_cell_measurement_reflns_used 3580
_cell_measurement_temperature 293(2)
_cell_measurement_theta_max 27.48
_cell_measurement_theta_min 3.06
_cell_volume 982.7(4)
_computing_cell_refinement 'CrystalClear (Rigaku, 2005)'
_computing_data_collection 'CrystalClear (Rigaku, 2005)'
_computing_data_reduction 'CrystalClear (Rigaku, 2005)'
_computing_molecular_graphics 'DIAMOND (Brandenburg & Putz, 2005)'
_computing_publication_material 'SHELXL-97 (Sheldrick, 2008)'
_computing_structure_refinement 'SHELXL-97 (Sheldrick, 2008)'
_computing_structure_solution 'SHELXS-97 (Sheldrick, 2008)'
_diffrn_ambient_temperature 293(2)
_diffrn_detector_area_resol_mean 13.6612
_diffrn_measured_fraction_theta_full 0.995
_diffrn_measured_fraction_theta_max 0.995
_diffrn_measurement_device_type 'Rigaku SCXmini diffractometer'
_diffrn_measurement_method CCD_Profile_fitting
_diffrn_radiation_monochromator graphite
_diffrn_radiation_source 'fine-focus sealed tube'
_diffrn_radiation_type MoK\a
_diffrn_radiation_wavelength 0.71073
_diffrn_reflns_av_R_equivalents 0.0464
_diffrn_reflns_av_sigmaI/netI 0.0597
_diffrn_reflns_limit_h_max 8
_diffrn_reflns_limit_h_min -8
_diffrn_reflns_limit_k_max 14
_diffrn_reflns_limit_k_min -14
_diffrn_reflns_limit_l_max 18
_diffrn_reflns_limit_l_min -18
_diffrn_reflns_number 10180
_diffrn_reflns_theta_full 27.48
_diffrn_reflns_theta_max 27.48
_diffrn_reflns_theta_min 3.06
_exptl_absorpt_coefficient_mu 1.140
_exptl_absorpt_correction_T_max 0.796
_exptl_absorpt_correction_T_min 0.717
_exptl_absorpt_correction_type multi-scan
_exptl_absorpt_process_details 'CrystalClear (Rigaku, 2005)'
_exptl_crystal_colour Courless
_exptl_crystal_density_diffrn 1.618
_exptl_crystal_density_method 'not measured'
_exptl_crystal_description Prism
_exptl_crystal_F_000 480
_exptl_crystal_size_max 0.30
_exptl_crystal_size_mid 0.25
_exptl_crystal_size_min 0.20
_refine_diff_density_max 1.129
_refine_diff_density_min -1.350
_refine_diff_density_rms 0.125
_refine_ls_extinction_method none
_refine_ls_goodness_of_fit_ref 1.090
_refine_ls_hydrogen_treatment mixed
_refine_ls_matrix_type full
_refine_ls_number_parameters 263
_refine_ls_number_reflns 4468
_refine_ls_number_restraints 266
_refine_ls_restrained_S_all 1.122
_refine_ls_R_factor_all 0.0755
_refine_ls_R_factor_gt 0.0576
_refine_ls_shift/su_max 0.002
_refine_ls_shift/su_mean 0.000
_refine_ls_structure_factor_coef Fsqd
_refine_ls_weighting_details 'calc w=1/[\s^2^(Fo^2^)+(0.1000P)^2^+0.0000P] where P=(Fo^2^+2Fc^2^)/3'
_refine_ls_weighting_scheme calc
_refine_ls_wR_factor_gt 0.1528
_refine_ls_wR_factor_ref 0.1661
_reflns_number_gt 3580
_reflns_number_total 4468
_reflns_threshold_expression >2sigma(I)
_cod_data_source_file c3ra46125d.txt
_cod_data_source_block lyh
_cod_original_cell_volume 982.7(3)
_cod_database_code 7239419

loop_
_symmetry_equiv_pos_as_xyz
'x, y, z'
'-x, -y, -z'

loop_
_atom_site_label
_atom_site_type_symbol
_atom_site_fract_x
_atom_site_fract_y
_atom_site_fract_z
_atom_site_U_iso_or_equiv
_atom_site_adp_type
_atom_site_occupancy
_atom_site_symmetry_multiplicity
_atom_site_calc_flag
_atom_site_refinement_flags
N5 N 0.8124(10) 0.1911(6) 0.3325(5) 0.0637(15) Uani 1 1 d .
Cd1 Cd 0.67661(5) 0.41043(3) 0.45227(3) 0.03939(18) Uani 1 1 d .
N1 N 0.6659(7) 0.5706(5) 0.5933(4) 0.0427(11) Uani 1 1 d .
N2 N 0.7797(8) 0.5853(5) 0.6725(4) 0.0518(13) Uani 1 1 d .
N4 N 0.6767(9) 0.2517(6) 0.3206(5) 0.0603(14) Uani 1 1 d .
N7 N 0.8329(7) 0.5640(5) 0.3839(4) 0.0428(11) Uani 1 1 d .
C36 C 0.7685(9) 0.5959(7) 0.2963(5) 0.0577(14) Uani 1 1 d U
C31 C 0.5647(11) 0.5463(8) 0.2217(6) 0.0764(18) Uani 1 1 d U
H31A H 0.4712 0.5145 0.2567 0.092 Uiso 1 1 calc R
H31B H 0.5129 0.6152 0.1948 0.092 Uiso 1 1 calc R
N10 N 0.9712(7) 0.3704(4) 0.5714(3) 0.0397(10) Uani 1 1 d .
N9 N 0.5792(7) 0.2571(4) 0.5438(4) 0.0426(11) Uani 1 1 d .
N8 N 0.9153(7) 0.6778(5) 0.2827(4) 0.0469(12) Uani 1 1 d .
C30 C 0.9237(8) 0.3041(5) 0.6342(4) 0.0409(11) Uani 1 1 d U
C3 C 0.7246(8) 0.2259(5) 0.6133(4) 0.0437(12) Uani 1 1 d U
C4 C 0.3906(9) 0.1943(6) 0.5219(5) 0.0505(13) Uani 1 1 d U
H4 H 0.2886 0.2162 0.4742 0.061 Uiso 1 1 calc R
C7 C 0.9099(11) 0.7229(8) 0.1910(6) 0.0741(16) Uani 1 1 d U
C8 C 0.4883(10) 0.0646(6) 0.6353(5) 0.0586(14) Uani 1 1 d U
H8 H 0.4566 -0.0005 0.6659 0.070 Uiso 1 1 calc R
C12 C 0.9138(15) 0.7977(10) 0.0146(7) 0.098(2) Uani 1 1 d U
H12 H 0.9133 0.8228 -0.0454 0.117 Uiso 1 1 calc R
C13 C 0.8072(13) 0.8166(9) 0.1719(6) 0.0847(17) Uani 1 1 d U
H13 H 0.7397 0.8551 0.2169 0.102 Uiso 1 1 calc R
C14 C 0.6878(10) 0.1277(6) 0.6597(5) 0.0540(14) Uani 1 1 d U
H14 H 0.7921 0.1048 0.7054 0.065 Uiso 1 1 calc R
C16 C 0.3410(9) 0.0987(6) 0.5667(5) 0.0598(16) Uani 1 1 d U
H16 H 0.2075 0.0576 0.5503 0.072 Uiso 1 1 calc R
C18 C 1.0147(15) 0.7097(10) 0.0376(7) 0.096(2) Uani 1 1 d U
H18 H 1.0864 0.6731 -0.0059 0.116 Uiso 1 1 calc R
C20 C 1.0178(13) 0.6689(9) 0.1267(6) 0.0836(18) Uani 1 1 d U
H20 H 1.0917 0.6059 0.1427 0.100 Uiso 1 1 calc R
C23 C 0.8058(16) 0.8554(10) 0.0780(8) 0.100(2) Uani 1 1 d U
C32 C 0.5730(14) 0.4411(9) 0.1343(7) 0.107(2) Uani 1 1 d U
H32A H 0.6412 0.4760 0.0908 0.161 Uiso 1 1 calc R
H32B H 0.4374 0.4013 0.0962 0.161 Uiso 1 1 calc R
H32C H 0.6456 0.3794 0.1606 0.161 Uiso 1 1 calc R
C35 C 0.6978(18) 0.9623(12) 0.0583(9) 0.123(3) Uani 1 1 d U
H35A H 0.7029 0.9771 -0.0068 0.185 Uiso 1 1 calc R
H35B H 0.7621 1.0373 0.1102 0.185 Uiso 1 1 calc R
H35C H 0.5588 0.9417 0.0587 0.185 Uiso 1 1 calc R
O1 O 0.2577(13) 0.1014(8) 0.2139(7) 0.110(2) Uani 1 1 d D
N3 N 0.8953(10) 0.5969(8) 0.7506(5) 0.079(2) Uani 1 1 d .
N6 N 0.9404(11) 0.1270(7) 0.3409(6) 0.088(2) Uani 1 1 d .
H1B H 0.318(18) 0.142(11) 0.183(9) 0.12(5) Uiso 1 1 d D
H1A H 0.35(2) 0.158(12) 0.252(12) 0.25(10) Uiso 1 1 d D

loop_
_atom_site_aniso_label
_atom_site_aniso_U_11
_atom_site_aniso_U_22
_atom_site_aniso_U_33
_atom_site_aniso_U_23
_atom_site_aniso_U_13
_atom_site_aniso_U_12
N5 0.059(4) 0.057(3) 0.071(4) 0.006(3) 0.024(3) -0.011(3)
Cd1 0.0300(2) 0.0436(3) 0.0457(3) 0.01819(18) 0.00889(17) 0.00022(16)
N1 0.028(2) 0.050(3) 0.049(3) 0.017(2) 0.006(2) 0.004(2)
N2 0.036(3) 0.056(3) 0.064(4) 0.015(3) 0.017(3) 0.000(2)
N4 0.054(3) 0.058(3) 0.066(4) 0.006(3) 0.021(3) 0.000(3)
N7 0.030(2) 0.053(3) 0.046(3) 0.020(2) 0.008(2) -0.001(2)
C36 0.038(3) 0.081(3) 0.057(3) 0.038(3) 0.006(2) -0.004(3)
C31 0.047(3) 0.109(4) 0.068(3) 0.047(3) -0.001(3) -0.019(3)
N10 0.031(2) 0.045(2) 0.044(2) 0.016(2) 0.0079(19) -0.0001(19)
N9 0.040(2) 0.040(2) 0.047(3) 0.015(2) 0.009(2) -0.002(2)
N8 0.038(2) 0.060(3) 0.046(3) 0.028(2) 0.007(2) -0.002(2)
C30 0.035(2) 0.045(3) 0.045(3) 0.019(2) 0.012(2) 0.001(2)
C3 0.035(2) 0.045(3) 0.051(3) 0.021(2) 0.008(2) -0.004(2)
C4 0.037(2) 0.049(3) 0.060(3) 0.016(2) 0.006(2) -0.006(2)
C7 0.059(3) 0.100(3) 0.063(3) 0.050(3) 0.004(3) -0.014(3)
C8 0.058(3) 0.053(3) 0.063(3) 0.023(2) 0.014(3) -0.012(3)
C12 0.091(4) 0.122(4) 0.075(4) 0.054(3) 0.004(3) -0.014(4)
C13 0.075(3) 0.107(4) 0.072(3) 0.051(3) 0.002(3) -0.003(3)
C14 0.049(3) 0.051(3) 0.058(3) 0.025(2) 0.004(2) -0.006(2)
C16 0.046(3) 0.056(3) 0.069(3) 0.019(3) 0.007(3) -0.014(3)
C18 0.085(4) 0.125(4) 0.081(4) 0.048(3) 0.016(3) -0.009(4)
C20 0.068(3) 0.112(4) 0.072(3) 0.042(3) 0.015(3) -0.009(3)
C23 0.094(4) 0.109(4) 0.090(4) 0.061(3) -0.009(3) -0.003(4)
C32 0.077(4) 0.126(5) 0.090(4) 0.029(4) -0.016(4) -0.023(4)
C35 0.114(4) 0.138(5) 0.105(4) 0.048(4) -0.002(4) -0.002(4)
O1 0.102(5) 0.105(5) 0.109(6) 0.024(5) 0.010(5) 0.003(5)
N3 0.051(3) 0.125(6) 0.046(3) 0.012(3) 0.001(3) -0.002(4)
N6 0.062(4) 0.070(4) 0.126(6) 0.011(4) 0.024(4) 0.005(4)

loop_
_atom_type_symbol
_atom_type_description
_atom_type_scat_dispersion_real
_atom_type_scat_dispersion_imag
_atom_type_scat_source
C C 0.0033 0.0016 'International Tables Vol C Tables 4.2.6.8 and 6.1.1.4'
H H 0.0000 0.0000 'International Tables Vol C Tables 4.2.6.8 and 6.1.1.4'
Cd Cd -0.8075 1.2024 'International Tables Vol C Tables 4.2.6.8 and 6.1.1.4'
N N 0.0061 0.0033 'International Tables Vol C Tables 4.2.6.8 and 6.1.1.4'
O O 0.0106 0.0060 'International Tables Vol C Tables 4.2.6.8 and 6.1.1.4'

loop_
_geom_angle_atom_site_label_1
_geom_angle_atom_site_label_2
_geom_angle_atom_site_label_3
_geom_angle
_geom_angle_site_symmetry_1
_geom_angle_site_symmetry_3
N6 N5 N4 177.0(7) . .
N4 Cd1 N1 99.1(2) . 2_666
N4 Cd1 N7 92.1(2) . .
N1 Cd1 N7 103.56(17) 2_666 .
N4 Cd1 N1 177.22(16) . .
N1 Cd1 N1 79.70(18) 2_666 .
N7 Cd1 N1 90.68(17) . .
N4 Cd1 N9 90.38(19) . .
N1 Cd1 N9 86.36(17) 2_666 .
N7 Cd1 N9 169.26(16) . .
N1 Cd1 N9 87.03(16) . .
N4 Cd1 N10 96.2(2) . .
N1 Cd1 N10 150.83(17) 2_666 .
N7 Cd1 N10 100.56(16) . .
N1 Cd1 N10 83.87(16) . .
N9 Cd1 N10 68.78(15) . .
N2 N1 Cd1 130.8(4) . 2_666
N2 N1 Cd1 121.7(4) . .
Cd1 N1 Cd1 100.30(18) 2_666 .
N1 N2 N3 178.1(7) . .
N5 N4 Cd1 117.5(5) . .
C36 N7 N10 107.0(5) . 2_766
C36 N7 Cd1 129.6(4) . .
N10 N7 Cd1 123.1(3) 2_766 .
N7 C36 N8 109.9(5) . .
N7 C36 C31 125.3(6) . .
N8 C36 C31 124.8(5) . .
C32 C31 C36 112.5(7) . .
C32 C31 H31A 109.1 . .
C36 C31 H31A 109.1 . .
C32 C31 H31B 109.1 . .
C36 C31 H31B 109.1 . .
H31A C31 H31B 107.8 . .
C30 N10 N7 107.4(4) . 2_766
C30 N10 Cd1 113.4(3) . .
N7 N10 Cd1 133.8(3) 2_766 .
C4 N9 C3 118.3(5) . .
C4 N9 Cd1 122.9(4) . .
C3 N9 Cd1 118.5(3) . .
C36 N8 C30 106.3(5) . 2_766
C36 N8 C7 125.9(5) . .
C30 N8 C7 127.3(5) 2_766 .
N10 C30 N8 109.4(5) . 2_766
N10 C30 C3 122.7(5) . .
N8 C30 C3 127.9(5) 2_766 .
N9 C3 C14 122.6(5) . .
N9 C3 C30 113.7(4) . .
C14 C3 C30 123.8(5) . .
N9 C4 C16 122.6(6) . .
N9 C4 H4 118.7 . .
C16 C4 H4 118.7 . .
C13 C7 C20 121.8(7) . .
C13 C7 N8 120.1(8) . .
C20 C7 N8 118.1(7) . .
C16 C8 C14 119.7(6) . .
C16 C8 H8 120.2 . .
C14 C8 H8 120.2 . .
C18 C12 C23 121.2(9) . .
C18 C12 H12 119.4 . .
C23 C12 H12 119.4 . .
C7 C13 C23 117.1(9) . .
C7 C13 H13 121.5 . .
C23 C13 H13 121.5 . .
C8 C14 C3 117.4(6) . .
C8 C14 H14 121.3 . .
C3 C14 H14 121.3 . .
C8 C16 C4 119.4(6) . .
C8 C16 H16 120.3 . .
C4 C16 H16 120.3 . .
C12 C18 C20 121.0(11) . .
C12 C18 H18 119.5 . .
C20 C18 H18 119.5 . .
C7 C20 C18 119.5(9) . .
C7 C20 H20 120.3 . .
C18 C20 H20 120.3 . .
C12 C23 C13 119.4(9) . .
C12 C23 C35 123.3(9) . .
C13 C23 C35 117.2(11) . .
C31 C32 H32A 109.5 . .
C31 C32 H32B 109.5 . .
H32A C32 H32B 109.5 . .
C31 C32 H32C 109.5 . .
H32A C32 H32C 109.5 . .
H32B C32 H32C 109.5 . .
C23 C35 H35A 109.5 . .
C23 C35 H35B 109.5 . .
H35A C35 H35B 109.5 . .
C23 C35 H35C 109.5 . .
H35A C35 H35C 109.5 . .
H35B C35 H35C 109.5 . .
H1A O1 H1B 68(10) . .
H1A O1 H1A 0(10) . .
H1B O1 H1A 68(10) . .

loop_
_geom_bond_atom_site_label_1
_geom_bond_atom_site_label_2
_geom_bond_distance
_geom_bond_site_symmetry_2
N5 N6 1.184(9) .
N5 N4 1.201(9) .
Cd1 N4 2.264(6) .
Cd1 N1 2.333(5) 2_666
Cd1 N7 2.366(5) .
Cd1 N1 2.383(5) .
Cd1 N9 2.424(4) .
Cd1 N10 2.432(4) .
N1 N2 1.158(7) .
N1 Cd1 2.333(5) 2_666
N2 N3 1.158(8) .
N7 C36 1.322(8) .
N7 N10 1.387(6) 2_766
C36 N8 1.347(8) .
C36 C31 1.499(9) .
C31 C32 1.519(13) .
C31 H31A 0.9700 .
C31 H31B 0.9700 .
N10 C30 1.316(7) .
N10 N7 1.387(6) 2_766
N9 C4 1.333(7) .
N9 C3 1.339(7) .
N8 C30 1.361(7) 2_766
N8 C7 1.450(8) .
C30 N8 1.361(7) 2_766
C30 C3 1.463(7) .
C3 C14 1.387(8) .
C4 C16 1.369(9) .
C4 H4 0.9300 .
C7 C13 1.340(11) .
C7 C20 1.384(12) .
C8 C16 1.355(9) .
C8 C14 1.395(9) .
C8 H8 0.9300 .
C12 C18 1.292(13) .
C12 C23 1.391(15) .
C12 H12 0.9300 .
C13 C23 1.451(11) .
C13 H13 0.9300 .
C14 H14 0.9300 .
C16 H16 0.9300 .
C18 C20 1.395(11) .
C18 H18 0.9300 .
C20 H20 0.9300 .
C23 C35 1.487(14) .
C32 H32A 0.9600 .
C32 H32B 0.9600 .
C32 H32C 0.9600 .
C35 H35A 0.9600 .
C35 H35B 0.9600 .
C35 H35C 0.9600 .
O1 H1A 0.8200(12) .
O1 H1B 0.8201(11) .
O1 H1A 0.8200(12) .

loop_
_geom_torsion_atom_site_label_1
_geom_torsion_atom_site_label_2
_geom_torsion_atom_site_label_3
_geom_torsion_atom_site_label_4
_geom_torsion
_geom_torsion_site_symmetry_1
_geom_torsion_site_symmetry_4
N4 Cd1 N1 N2 88(4) . .
N1 Cd1 N1 N2 153.3(6) 2_666 .
N7 Cd1 N1 N2 -103.1(5) . .
N9 Cd1 N1 N2 66.4(5) . .
N10 Cd1 N1 N2 -2.5(5) . .
N4 Cd1 N1 Cd1 -65(4) . 2_666
N1 Cd1 N1 Cd1 0.0 2_666 2_666
N7 Cd1 N1 Cd1 103.66(18) . 2_666
N9 Cd1 N1 Cd1 -86.83(18) . 2_666
N10 Cd1 N1 Cd1 -155.79(19) . 2_666
Cd1 N1 N2 N3 134(20) 2_666 .
Cd1 N1 N2 N3 -10(20) . .
N6 N5 N4 Cd1 155(15) . .
N1 Cd1 N4 N5 -158.7(5) 2_666 .
N7 Cd1 N4 N5 97.2(5) . .
N1 Cd1 N4 N5 -94(4) . .
N9 Cd1 N4 N5 -72.3(5) . .
N10 Cd1 N4 N5 -3.6(5) . .
N4 Cd1 N7 C36 60.5(6) . .
N1 Cd1 N7 C36 -39.3(6) 2_666 .
N1 Cd1 N7 C36 -118.9(6) . .
N9 Cd1 N7 C36 163.5(8) . .
N10 Cd1 N7 C36 157.2(6) . .
N4 Cd1 N7 N10 -112.3(4) . 2_766
N1 Cd1 N7 N10 147.9(4) 2_666 2_766
N1 Cd1 N7 N10 68.3(4) . 2_766
N9 Cd1 N7 N10 -9.3(11) . 2_766
N10 Cd1 N7 N10 -15.6(5) . 2_766
N10 N7 C36 N8 0.6(8) 2_766 .
Cd1 N7 C36 N8 -173.1(4) . .
N10 N7 C36 C31 179.2(7) 2_766 .
Cd1 N7 C36 C31 5.5(11) . .
N7 C36 C31 C32 -99.7(9) . .
N8 C36 C31 C32 78.7(10) . .
N4 Cd1 N10 C30 -98.4(4) . .
N1 Cd1 N10 C30 22.9(6) 2_666 .
N7 Cd1 N10 C30 168.3(4) . .
N1 Cd1 N10 C30 78.8(4) . .
N9 Cd1 N10 C30 -10.4(4) . .
N4 Cd1 N10 N7 111.5(5) . 2_766
N1 Cd1 N10 N7 -127.2(5) 2_666 2_766
N7 Cd1 N10 N7 18.2(6) . 2_766
N1 Cd1 N10 N7 -71.4(5) . 2_766
N9 Cd1 N10 N7 -160.5(5) . 2_766
N4 Cd1 N9 C4 -76.7(5) . .
N1 Cd1 N9 C4 22.4(5) 2_666 .
N7 Cd1 N9 C4 -179.8(8) . .
N1 Cd1 N9 C4 102.3(5) . .
N10 Cd1 N9 C4 -173.2(5) . .
N4 Cd1 N9 C3 97.2(5) . .
N1 Cd1 N9 C3 -163.7(5) 2_666 .
N7 Cd1 N9 C3 -5.9(11) . .
N1 Cd1 N9 C3 -83.8(4) . .
N10 Cd1 N9 C3 0.8(4) . .
N7 C36 N8 C30 0.2(8) . 2_766
C31 C36 N8 C30 -178.3(7) . 2_766
N7 C36 N8 C7 172.6(7) . .
C31 C36 N8 C7 -6.0(13) . .
N7 N10 C30 N8 -1.5(6) 2_766 2_766
Cd1 N10 C30 N8 -159.4(4) . 2_766
N7 N10 C30 C3 178.0(5) 2_766 .
Cd1 N10 C30 C3 20.1(7) . .
C4 N9 C3 C14 2.8(9) . .
Cd1 N9 C3 C14 -171.4(5) . .
C4 N9 C3 C30 -177.8(5) . .
Cd1 N9 C3 C30 8.0(7) . .
N10 C30 C3 N9 -19.6(9) . .
N8 C30 C3 N9 159.8(6) 2_766 .
N10 C30 C3 C14 159.8(6) . .
N8 C30 C3 C14 -20.8(10) 2_766 .
C3 N9 C4 C16 -0.8(10) . .
Cd1 N9 C4 C16 173.2(5) . .
C36 N8 C7 C13 80.6(10) . .
C30 N8 C7 C13 -108.7(8) 2_766 .
C36 N8 C7 C20 -101.2(9) . .
C30 N8 C7 C20 69.6(10) 2_766 .
C20 C7 C13 C23 2.8(12) . .
N8 C7 C13 C23 -179.1(7) . .
C16 C8 C14 C3 1.5(11) . .
N9 C3 C14 C8 -3.2(10) . .
C30 C3 C14 C8 177.5(6) . .
C14 C8 C16 C4 0.4(11) . .
N9 C4 C16 C8 -0.9(11) . .
C23 C12 C18 C20 0.4(16) . .
C13 C7 C20 C18 -2.2(12) . .
N8 C7 C20 C18 179.6(7) . .
C12 C18 C20 C7 0.4(14) . .
C18 C12 C23 C13 0.3(15) . .
C18 C12 C23 C35 176.1(10) . .
C7 C13 C23 C12 -1.9(13) . .
C7 C13 C23 C35 -178.0(9) . .
